data_7108480
loop_
_publ_author_name
'Sajesh P. Thomas'
'K. Nagarajan'
'T. N. Guru Row'

_publ_section_title
;
 Polymorphism and tautomeric preference in fenobam and the utility of NLO
 response to detect polymorphic impurities
;
_journal_name_full Chem.Commun.
_journal_page_first 10559
_journal_paper_doi 10.1039/c2cc34912d
_journal_volume 48
_journal_year 2012
_chemical_compound_source 'see text'
_chemical_formula_moiety 'C11 H11 Cl N4 O2, H2 O'
_chemical_formula_sum 'C11 H13 Cl N4 O3'
_chemical_formula_weight 284.70
_chemical_name_common 'fenobam monohydrate'
_chemical_name_systematic
;
?
;
_space_group_IT_number 2
_symmetry_cell_setting triclinic
_symmetry_Int_Tables_number 2
_symmetry_space_group_name_Hall '-P 1'
_symmetry_space_group_name_H-M 'P -1'
_atom_sites_solution_hydrogens geom
_atom_sites_solution_primary direct
_atom_sites_solution_secondary difmap
_cell_angle_alpha 92.620(16)
_cell_angle_beta 92.898(17)
_cell_angle_gamma 114.618(19)
_cell_formula_units_Z 2
_cell_length_a 7.7579(16)
_cell_length_b 8.6433(16)
_cell_length_c 10.536(2)
_cell_measurement_reflns_used 2255
_cell_measurement_temperature 293
_cell_measurement_theta_max 25
_cell_measurement_theta_min 2.6
_cell_volume 639.7(2)
_computing_cell_refinement 'SET4 (de Boer & Duisenberg, 1984)'
_computing_data_collection 'Locally modified CAD4 Software (Enraf-Nonius, 1989)'
_computing_data_reduction 'HELENA (Spek, 1997)'
_computing_publication_material 'PLATON (Spek, 2003)'
_computing_structure_refinement 'SHELXL-97 (Sheldrick, 1997)'
_diffrn_ambient_temperature 293
_diffrn_detector_area_resol_mean 18.4
_diffrn_measured_fraction_theta_full 0.999
_diffrn_measured_fraction_theta_max 0.999
_diffrn_measurement_device_type 'Oxford Xcalibur,Eos(Nova) CCD detector'
_diffrn_measurement_method '\w scans'
_diffrn_radiation_monochromator graphite
_diffrn_radiation_probe x-ray
_diffrn_radiation_source 'Rotating Anode'
_diffrn_radiation_type MoK\a
_diffrn_radiation_wavelength 0.71073
_diffrn_reflns_av_R_equivalents 0.0322
_diffrn_reflns_av_sigmaI/netI 0.0491
_diffrn_reflns_limit_h_max 9
_diffrn_reflns_limit_h_min -7
_diffrn_reflns_limit_k_max 10
_diffrn_reflns_limit_k_min -10
_diffrn_reflns_limit_l_max 12
_diffrn_reflns_limit_l_min -12
_diffrn_reflns_number 4343
_diffrn_reflns_reduction_process
;
;
_diffrn_reflns_theta_full 24.99
_diffrn_reflns_theta_max 24.99
_diffrn_reflns_theta_min 2.60
_diffrn_standards_number 0
_exptl_absorpt_coefficient_mu 0.309
_exptl_absorpt_correction_T_max 0.955
_exptl_absorpt_correction_T_min 0.900
_exptl_absorpt_correction_type multi-scan
_exptl_absorpt_process_details 'CrysAlis RED (Oxford Diffraction,2009)'
_exptl_crystal_colour ' colourless'
_exptl_crystal_density_diffrn 1.478
_exptl_crystal_density_method 'Not Measured'
_exptl_crystal_description needle
_exptl_crystal_F_000 296
_exptl_crystal_size_max 0.350
_exptl_crystal_size_mid 0.250
_exptl_crystal_size_min 0.150
_refine_diff_density_max 0.259
_refine_diff_density_min -0.296
_refine_diff_density_rms 0.051
_refine_ls_extinction_coef 0.011(4)
_refine_ls_extinction_expression FC^*^=KFC[1+0.001XFC^2^\L^3^/SIN(2\Q)]^-1/4^
_refine_ls_extinction_method shelxl
_refine_ls_goodness_of_fit_ref 1.077
_refine_ls_hydrogen_treatment mixed
_refine_ls_matrix_type full
_refine_ls_number_parameters 209
_refine_ls_number_reflns 2255
_refine_ls_number_restraints 1
_refine_ls_restrained_S_all 1.078
_refine_ls_R_factor_all 0.0644
_refine_ls_R_factor_gt 0.0496
_refine_ls_shift/su_max 0.001
_refine_ls_shift/su_mean 0.000
_refine_ls_structure_factor_coef Fsqd
_refine_ls_weighting_details 'calc w=1/[\s^2^(Fo^2^)+(0.0676P)^2^+0.0303P] where P=(Fo^2^+2Fc^2^)/3'
_refine_ls_weighting_scheme calc
_refine_ls_wR_factor_gt 0.1272
_refine_ls_wR_factor_ref 0.1413
_reflns_number_gt 1730
_reflns_number_total 2255
_reflns_threshold_expression >2\s(i)
_cod_data_source_file c2cc34912d.txt
_cod_data_source_block form1
_cod_database_code 7108480
_chemical 'transforming point 353'

loop_
_symmetry_equiv_pos_site_id
_symmetry_equiv_pos_as_xyz
1 x,y,z
2 -x,-y,-z

loop_
_atom_site_aniso_label
_atom_site_aniso_U_11
_atom_site_aniso_U_22
_atom_site_aniso_U_33
_atom_site_aniso_U_23
_atom_site_aniso_U_13
_atom_site_aniso_U_12
Cl1 0.0748(6) 0.0665(6) 0.0524(5) -0.0054(4) 0.0088(4) 0.0455(5)
O1 0.0298(9) 0.0612(13) 0.0545(11) -0.0222(10) -0.0033(8) 0.0197(9)
O2 0.0323(10) 0.0744(15) 0.0632(13) -0.0226(12) -0.0067(9) 0.0088(10)
N1 0.0290(10) 0.0432(13) 0.0382(11) -0.0128(10) -0.0034(9) 0.0138(10)
N2 0.0291(10) 0.0355(11) 0.0358(11) -0.0074(9) -0.0043(8) 0.0135(9)
N3 0.0307(10) 0.0450(13) 0.0358(12) -0.0116(10) -0.0023(9) 0.0140(10)
N4 0.0333(10) 0.0399(12) 0.0359(11) -0.0091(10) -0.0013(8) 0.0143(9)
C1 0.0485(14) 0.0340(14) 0.0366(13) -0.0022(12) 0.0036(11) 0.0176(12)
C2 0.0618(19) 0.073(2) 0.0424(16) -0.0245(16) -0.0059(14) 0.0221(17)
C3 0.0461(17) 0.100(3) 0.066(2) -0.035(2) -0.0206(15) 0.0255(18)
C4 0.0354(14) 0.064(2) 0.0546(17) -0.0187(16) -0.0090(13) 0.0166(14)
C5 0.0334(12) 0.0311(13) 0.0337(12) -0.0033(11) 0.0006(10) 0.0079(11)
C6 0.0405(13) 0.0325(14) 0.0385(13) -0.0004(12) -0.0027(11) 0.0151(11)
C7 0.0332(12) 0.0295(13) 0.0371(13) -0.0017(11) -0.0011(10) 0.0140(11)
C8 0.0307(12) 0.0311(12) 0.0326(12) 0.0001(11) -0.0015(10) 0.0134(10)
C9 0.0358(13) 0.0409(15) 0.0415(14) -0.0045(13) -0.0065(11) 0.0125(12)
C10 0.0406(14) 0.0331(15) 0.0342(14) -0.0055(12) -0.0061(11) 0.0088(12)
C11 0.0388(14) 0.0543(19) 0.0489(17) -0.0056(16) 0.0048(13) 0.0227(14)
O3 0.0468(12) 0.0707(17) 0.0944(19) 0.0173(15) 0.0209(12) 0.0315(13)

loop_
_atom_site_label
_atom_site_type_symbol
_atom_site_thermal_displace_type
_atom_site_fract_x
_atom_site_fract_y
_atom_site_fract_z
_atom_site_occupancy
_atom_site_U_iso_or_equiv
_atom_site_calc_flag
_atom_site_refinement_flags
Cl1 Cl Uani -0.04037(11) 0.76723(10) 1.00635(7) 1.000 0.0594(3) . .
O1 O Uani -0.0906(2) 0.3647(2) 0.63577(18) 1.000 0.0494(6) . .
O2 O Uani -0.5028(2) -0.0759(3) 0.3431(2) 1.000 0.0626(7) . .
N1 N Uani 0.2302(3) 0.4773(3) 0.68315(19) 1.000 0.0380(7) . .
N2 N Uani 0.1073(2) 0.2909(3) 0.50955(18) 1.000 0.0341(6) . .
N3 N Uani -0.2260(3) 0.1244(3) 0.44528(19) 1.000 0.0385(7) . .
N4 N Uani -0.0097(3) 0.0865(3) 0.33880(19) 1.000 0.0373(6) . .
C1 C Uani 0.1383(4) 0.7121(3) 0.9553(2) 1.000 0.0398(8) . .
C2 C Uani 0.3036(4) 0.7621(4) 1.0306(3) 1.000 0.0625(11) . .
C3 C Uani 0.4430(4) 0.7172(5) 0.9871(3) 1.000 0.0748(13) . .
C4 C Uani 0.4166(4) 0.6251(4) 0.8729(3) 1.000 0.0540(10) . .
C5 C Uani 0.2473(3) 0.5737(3) 0.7978(2) 1.000 0.0349(7) . .
C6 C Uani 0.1058(3) 0.6184(3) 0.8396(2) 1.000 0.0376(8) . .
C7 C Uani 0.0673(3) 0.3758(3) 0.6110(2) 1.000 0.0333(7) . .
C8 C Uani -0.0332(3) 0.1773(3) 0.4368(2) 1.000 0.0315(7) . .
C9 C Uani -0.3308(3) -0.0020(3) 0.3551(2) 1.000 0.0412(8) . .
C10 C Uani -0.1905(3) -0.0313(3) 0.2759(3) 1.000 0.0388(8) . .
C11 C Uani 0.1721(4) 0.0962(4) 0.2997(3) 1.000 0.0465(10) . .
O3 O Uani 0.5872(3) 0.4604(4) 0.6368(3) 1.000 0.0674(9) . .
H1 H Uiso 0.332(5) 0.471(4) 0.659(3) 1.000 0.066(9) . .
H2 H Uiso 0.32180 0.82420 1.10840 1.000 0.0750 calc R
H3 H Uiso -0.262(3) 0.168(3) 0.505(2) 1.000 0.041(7) . .
H3C H Uiso 0.55710 0.75030 1.03650 1.000 0.0890 calc R
H4 H Uiso 0.51260 0.59680 0.84550 1.000 0.0650 calc R
H6 H Uiso -0.00850 0.58580 0.79060 1.000 0.0450 calc R
H10A H Uiso -0.203(3) -0.005(3) 0.190(2) 1.000 0.036(6) . .
H10B H Uiso -0.210(3) -0.154(3) 0.267(2) 1.000 0.044(7) . .
H11A H Uiso 0.271(4) 0.155(4) 0.372(3) 1.000 0.075(10) . .
H11B H Uiso 0.200(5) 0.152(5) 0.223(4) 1.000 0.096(13) . .
H11C H Uiso 0.169(4) -0.015(5) 0.286(3) 1.000 0.069(10) . .
H3A H Uiso 0.670(7) 0.534(7) 0.592(5) 1.000 0.128(19) . .
H3B H Uiso 0.609(7) 0.389(6) 0.646(5) 1.000 0.13(2) . .

loop_
_atom_type_symbol
_atom_type_description
_atom_type_scat_dispersion_real
_atom_type_scat_dispersion_imag
_atom_type_scat_source
O O 0.0106 0.0060 'International Tables Vol C Tables 4.2.6.8 and 6.1.1.4'
N N 0.0061 0.0033 'International Tables Vol C Tables 4.2.6.8 and 6.1.1.4'
Cl Cl 0.1484 0.1585 'International Tables Vol C Tables 4.2.6.8 and 6.1.1.4'
H H 0.0000 0.0000 'International Tables Vol C Tables 4.2.6.8 and 6.1.1.4'
C C 0.0033 0.0016 'International Tables Vol C Tables 4.2.6.8 and 6.1.1.4'

loop_
_geom_angle_atom_site_label_1
_geom_angle_atom_site_label_2
_geom_angle_atom_site_label_3
_geom_angle
_geom_angle_publ_flag
H3A O3 H3B 111(6) no
C5 N1 C7 127.6(2) yes
C7 N2 C8 118.9(2) yes
C8 N3 C9 112.3(2) yes
C8 N4 C11 125.8(2) yes
C10 N4 C11 122.7(2) yes
C8 N4 C10 111.5(2) yes
C7 N1 H1 115(2) no
C5 N1 H1 117(2) no
C9 N3 H3 129.4(17) no
C8 N3 H3 118.1(17) no
Cl1 C1 C2 119.1(2) yes
C2 C1 C6 122.7(3) no
Cl1 C1 C6 118.3(2) yes
C1 C2 C3 117.7(3) no
C2 C3 C4 121.4(3) no
C3 C4 C5 120.4(3) no
N1 C5 C4 116.9(2) yes
C4 C5 C6 119.1(2) no
N1 C5 C6 124.1(2) yes
C1 C6 C5 118.8(2) no
O1 C7 N2 126.5(2) yes
O1 C7 N1 122.9(2) yes
N1 C7 N2 110.6(2) yes
N2 C8 N4 123.5(2) yes
N3 C8 N4 107.7(2) yes
N2 C8 N3 128.9(2) yes
O2 C9 C10 127.7(2) yes
N3 C9 C10 106.0(2) yes
O2 C9 N3 126.4(2) yes
N4 C10 C9 102.5(2) yes
C1 C2 H2 121.00 no
C3 C2 H2 121.00 no
C2 C3 H3C 119.00 no
C4 C3 H3C 119.00 no
C5 C4 H4 120.00 no
C3 C4 H4 120.00 no
C5 C6 H6 121.00 no
C1 C6 H6 121.00 no
N4 C10 H10A 110.9(15) no
C9 C10 H10A 111.5(15) no
C9 C10 H10B 113.6(14) no
N4 C10 H10B 115.3(14) no
H10A C10 H10B 103.3(19) no
N4 C11 H11B 110(3) no
N4 C11 H11C 111(2) no
N4 C11 H11A 108.1(19) no
H11A C11 H11C 106(3) no
H11B C11 H11C 109(3) no
H11A C11 H11B 114(3) no

loop_
_geom_bond_atom_site_label_1
_geom_bond_atom_site_label_2
_geom_bond_distance
_geom_bond_publ_flag
Cl1 C1 1.744(3) yes
O1 C7 1.231(3) yes
O2 C9 1.212(3) yes
O3 H3B 0.71(5) no
O3 H3A 0.87(6) no
N1 C7 1.365(3) yes
N1 C5 1.404(3) yes
N2 C7 1.389(3) yes
N2 C8 1.302(3) yes
N3 C8 1.379(4) yes
N3 C9 1.358(3) yes
N4 C10 1.448(4) yes
N4 C11 1.459(4) yes
N4 C8 1.334(3) yes
N1 H1 0.86(4) no
N3 H3 0.84(2) no
C1 C6 1.384(3) no
C1 C2 1.366(4) no
C2 C3 1.383(5) no
C3 C4 1.369(5) no
C4 C5 1.388(4) no
C5 C6 1.391(4) no
C9 C10 1.499(4) no
C2 H2 0.9300 no
C3 H3C 0.9300 no
C4 H4 0.9300 no
C6 H6 0.9300 no
C10 H10B 1.01(2) no
C10 H10A 0.95(2) no
C11 H11C 0.96(4) no
C11 H11A 1.00(3) no
C11 H11B 0.95(4) no

loop_
_geom_contact_atom_site_label_1
_geom_contact_atom_site_label_2
_geom_contact_distance
_geom_contact_site_symmetry_2
_geom_contact_publ_flag
Cl1 C5 3.531(3) 2_567 no
Cl1 C6 3.629(3) 2_567 no
Cl1 H3C 3.1000 1_455 no
Cl1 H10A 3.10(2) 2_566 no
Cl1 H11B 2.90(4) 2_566 no
O1 O3 2.942(3) 1_455 no
O1 N3 2.652(3) . no
O1 C6 2.863(3) . no
O1 O2 3.129(3) 2_456 no
O2 O1 3.129(3) 2_456 no
O2 N3 3.066(3) 2_456 no
O2 O3 3.128(4) 2_556 no
O3 O2 3.128(4) 2_556 no
O3 N2 3.007(4) 2_666 no
O3 O1 2.942(3) 1_655 no
O3 N1 2.898(4) . no
O3 C4 3.398(4) . no
O1 H6 2.3100 . no
O1 H3 2.07(2) . no
O1 H3A 2.84(6) 1_455 no
O1 H3B 2.43(6) 1_455 no
O2 H2 2.6800 1_444 no
O2 H11C 2.85(4) 1_455 no
O2 H3B 2.49(5) 2_556 no
O2 H3 2.39(2) 2_456 no
O3 H4 2.6500 . no
O3 H1 2.04(4) . no
N1 O3 2.898(4) . no
N2 O3 3.007(4) 2_666 no
N3 O2 3.066(3) 2_456 no
N3 O1 2.652(3) . no
N1 H10B 2.81(2) 2_556 no
N2 H11A 2.52(3) . no
N2 H10B 2.90(2) 2_556 no
N2 H3A 2.14(6) 2_666 no
C1 C6 3.590(3) 2_567 no
C1 C1 3.592(3) 2_567 no
C4 O3 3.398(4) . no
C5 Cl1 3.531(3) 2_567 no
C6 O1 2.863(3) . no
C6 Cl1 3.629(3) 2_567 no
C6 C1 3.590(3) 2_567 no
C1 H10A 2.89(2) 2_566 no
C4 H11B 3.05(4) 2_666 no
C7 H3 2.59(2) . no
C7 H6 2.8100 . no
C7 H10B 2.90(2) 2_556 no
C7 H3A 2.93(6) 2_666 no
C8 H3A 2.93(6) 2_666 no
C11 H3A 3.05(6) 2_666 no
H1 H4 2.2900 . no
H1 H3B 2.54(7) . no
H1 O3 2.04(4) . no
H1 H3A 2.59(7) . no
H2 O2 2.6800 1_666 no
H3 O1 2.07(2) . no
H3 C7 2.59(2) . no
H3 O2 2.39(2) 2_456 no
H3A C11 3.05(5) 2_666 no
H3A H11A 2.54(6) 2_666 no
H3A H1 2.59(7) . no
H3A N2 2.14(6) 2_666 no
H3A O1 2.84(6) 1_655 no
H3A C8 2.93(6) 2_666 no
H3A C7 2.93(6) 2_666 no
H3B H1 2.54(7) . no
H3B O1 2.43(6) 1_655 no
H3B O2 2.49(5) 2_556 no
H3C H10A 2.5800 1_666 no
H3C Cl1 3.1000 1_655 no
H4 O3 2.6500 . no
H4 H11B 2.5500 2_666 no
H4 H1 2.2900 . no
H6 O1 2.3100 . no
H6 C7 2.8100 . no
H10A Cl1 3.10(2) 2_566 no
H10A H3C 2.5800 1_444 no
H10A C1 2.89(2) 2_566 no
H10B N2 2.90(2) 2_556 no
H10B N1 2.81(2) 2_556 no
H10B C7 2.90(2) 2_556 no
H11A H3A 2.54(6) 2_666 no
H11A N2 2.52(3) . no
H11B Cl1 2.90(4) 2_566 no
H11B C4 3.05(4) 2_666 no
H11B H4 2.5500 2_666 no
H11C O2 2.85(4) 1_655 no

loop_
_geom_hbond_atom_site_label_D
_geom_hbond_atom_site_label_H
_geom_hbond_atom_site_label_A
_geom_hbond_distance_DH
_geom_hbond_distance_HA
_geom_hbond_distance_DA
_geom_hbond_angle_DHA
_geom_hbond_site_symmetry_A
_geom_hbond_publ_flag
N1 H1 O3 0.86(4) 2.04(4) 2.898(4) 170(3) . yes
N3 H3 O1 0.84(2) 2.07(2) 2.652(3) 127(2) . yes
N3 H3 O2 0.84(2) 2.39(2) 3.066(3) 138(2) 2_456 yes
O3 H3A N2 0.87(6) 2.14(6) 3.007(4) 175(5) 2_666 yes
O3 H3B O1 0.71(5) 2.43(6) 2.942(3) 130(5) 1_655 yes
O3 H3B O2 0.71(5) 2.49(5) 3.128(4) 150(6) 2_556 yes
C6 H6 O1 0.9300 2.3100 2.863(3) 118.00 . yes
C11 H11A N2 1.00(3) 2.52(3) 2.907(4) 102(2) . yes

loop_
_geom_torsion_atom_site_label_1
_geom_torsion_atom_site_label_2
_geom_torsion_atom_site_label_3
_geom_torsion_atom_site_label_4
_geom_torsion
_geom_torsion_publ_flag
C5 N1 C7 N2 -175.3(2) no
C7 N1 C5 C4 161.2(3) no
C7 N1 C5 C6 -18.3(4) no
C5 N1 C7 O1 4.7(4) no
C8 N2 C7 N1 174.2(2) no
C8 N2 C7 O1 -5.8(4) no
C7 N2 C8 N4 -178.6(2) no
C7 N2 C8 N3 -0.4(4) no
C9 N3 C8 N4 0.8(3) no
C9 N3 C8 N2 -177.6(2) no
C8 N3 C9 C10 -2.0(3) no
C8 N3 C9 O2 177.4(2) no
C10 N4 C8 N2 179.4(2) no
C11 N4 C8 N2 1.5(4) no
C10 N4 C8 N3 0.8(3) no
C11 N4 C10 C9 176.0(2) no
C11 N4 C8 N3 -177.0(2) no
C8 N4 C10 C9 -1.9(3) no
C2 C1 C6 C5 -0.3(4) no
Cl1 C1 C2 C3 -179.6(2) no
C6 C1 C2 C3 0.6(4) no
Cl1 C1 C6 C5 179.97(18) no
C1 C2 C3 C4 -0.3(5) no
C2 C3 C4 C5 -0.3(5) no
C3 C4 C5 N1 -179.0(3) no
C3 C4 C5 C6 0.6(4) no
C4 C5 C6 C1 -0.3(4) no
N1 C5 C6 C1 179.2(2) no
N3 C9 C10 N4 2.3(3) no
O2 C9 C10 N4 -177.1(3) no
